data_2222025
loop_
_publ_author_name
'Cui, Ping'
'Shi, Lei'

_publ_section_title
;
 4-Fluoro-2-[(<i>E</i>)-2-pyridyliminomethyl]phenol
;
_journal_coeditor_code HB2968
_journal_issue 6
_journal_name_full 'Acta Crystallographica Section E'
_journal_page_first o1282
_journal_paper_doi 10.1107/S1600536809017280
_journal_volume 65
_journal_year 2009
_chemical_formula_iupac 'C12 H9 F N2 O'
_chemical_formula_moiety 'C12 H9 F N2 O'
_chemical_formula_sum 'C12 H9 F N2 O'
_chemical_formula_weight 216.21
_chemical_name_systematic
;
4-Fluoro-2-[(<i>E</i>)-2-pyridyliminomethyl]phenol
;
_space_group_IT_number 14
_symmetry_cell_setting monoclinic
_symmetry_space_group_name_Hall '-P 2yn'
_symmetry_space_group_name_H-M 'P 1 21/n 1'
_atom_sites_solution_hydrogens geom
_atom_sites_solution_primary direct
_atom_sites_solution_secondary difmap
_audit_creation_method SHELXL97
_cell_angle_alpha 90.00
_cell_angle_beta 113.33(3)
_cell_angle_gamma 90.00
_cell_formula_units_Z 4
_cell_length_a 13.1635(11)
_cell_length_b 6.2252(6)
_cell_length_c 13.8235(17)
_cell_measurement_reflns_used 25
_cell_measurement_temperature 293(2)
_cell_measurement_theta_max 12
_cell_measurement_theta_min 9
_cell_volume 1040.2(3)
_computing_cell_refinement 'CAD-4 Software (Enraf--Nonius, 1989)'
_computing_data_collection 'CAD-4 Software (Enraf--Nonius, 1989)'
_computing_data_reduction 'XCAD4 (Harms & Wocadlo, 1995)'
_computing_molecular_graphics 'SHELXTL (Sheldrick, 2008)'
_computing_publication_material 'SHELXL97 (Sheldrick, 2008)'
_computing_structure_refinement 'SHELXL97 (Sheldrick, 2008)'
_computing_structure_solution 'SHELXS97 (Sheldrick, 2008)'
_diffrn_ambient_temperature 293(2)
_diffrn_measured_fraction_theta_full 0.995
_diffrn_measured_fraction_theta_max 0.995
_diffrn_measurement_device_type 'Enraf--Nonius CAD-4'
_diffrn_measurement_method \w/2\q
_diffrn_radiation_monochromator graphite
_diffrn_radiation_source 'fine-focus sealed tube'
_diffrn_radiation_type MoK\a
_diffrn_radiation_wavelength 0.71073
_diffrn_reflns_av_R_equivalents 0.0636
_diffrn_reflns_av_sigmaI/netI 0.0413
_diffrn_reflns_limit_h_max 15
_diffrn_reflns_limit_h_min 0
_diffrn_reflns_limit_k_max 7
_diffrn_reflns_limit_k_min 0
_diffrn_reflns_limit_l_max 15
_diffrn_reflns_limit_l_min -16
_diffrn_reflns_number 1907
_diffrn_reflns_theta_full 25.00
_diffrn_reflns_theta_max 25.00
_diffrn_reflns_theta_min 1.81
_diffrn_standards_decay_% 0
_diffrn_standards_interval_count 0
_diffrn_standards_interval_time 0
_diffrn_standards_number 0
_exptl_absorpt_coefficient_mu 0.103
_exptl_absorpt_correction_T_max 0.985
_exptl_absorpt_correction_T_min 0.960
_exptl_absorpt_correction_type psi-scan
_exptl_absorpt_process_details '(North <i>et al.</i>,  1968)'
_exptl_crystal_colour yellow
_exptl_crystal_density_diffrn 1.381
_exptl_crystal_density_method 'not measured'
_exptl_crystal_description block
_exptl_crystal_F_000 448
_exptl_crystal_size_max 0.40
_exptl_crystal_size_mid 0.25
_exptl_crystal_size_min 0.15
_refine_diff_density_max 0.162
_refine_diff_density_min -0.168
_refine_ls_extinction_coef 0.089(10)
_refine_ls_extinction_expression Fc^*^=kFc[1+0.001xFc^2^\l^3^/sin(2\q)]^-1/4^
_refine_ls_extinction_method 'SHELXL97 (Sheldrick, 2008)'
_refine_ls_goodness_of_fit_ref 1.045
_refine_ls_hydrogen_treatment constr
_refine_ls_matrix_type full
_refine_ls_number_parameters 147
_refine_ls_number_reflns 1825
_refine_ls_number_restraints 0
_refine_ls_restrained_S_all 1.045
_refine_ls_R_factor_all 0.0853
_refine_ls_R_factor_gt 0.0534
_refine_ls_shift/su_max 0.000
_refine_ls_shift/su_mean 0.000
_refine_ls_structure_factor_coef Fsqd
_refine_ls_weighting_details 'calc w = 1/[\s^2^(Fo^2^)+(0.0657P)^2^+0.1652P] where P=(Fo^2^+2Fc^2^)/3'
_refine_ls_weighting_scheme calc
_refine_ls_wR_factor_gt 0.1236
_refine_ls_wR_factor_ref 0.1445
_reflns_number_gt 1210
_reflns_number_total 1825
_reflns_threshold_expression I>2\s(I)
_cod_data_source_file hb2968.cif
_cod_data_source_block I
_cod_original_cell_volume 1040.1(3)
_cod_original_sg_symbol_H-M 'P 21/n'
_cod_database_code 2222025
_cod_database_fobs_code 2222025

loop_
_symmetry_equiv_pos_as_xyz
'x, y, z'
'-x+1/2, y+1/2, -z+1/2'
'-x, -y, -z'
'x-1/2, -y-1/2, z-1/2'

loop_
_atom_site_type_symbol
_atom_site_label
_atom_site_fract_x
_atom_site_fract_y
_atom_site_fract_z
_atom_site_U_iso_or_equiv
_atom_site_adp_type
_atom_site_calc_flag
_atom_site_refinement_flags
_atom_site_occupancy
_atom_site_disorder_assembly
_atom_site_disorder_group
C C1 0.96836(16) 0.2734(3) 0.23488(17) 0.0457(6) Uani d . 1 . .
C C2 1.06679(18) 0.2492(4) 0.21918(18) 0.0529(6) Uani d . 1 . .
C C3 1.1349(2) 0.0730(4) 0.2622(2) 0.0633(7) Uani d . 1 . .
H H3 1.1996 0.0568 0.2510 0.076 Uiso calc R 1 . .
C C4 1.1080(2) -0.0767(4) 0.3207(2) 0.0658(7) Uani d . 1 . .
H H4 1.1540 -0.1936 0.3496 0.079 Uiso calc R 1 . .
C C5 1.0116(2) -0.0506(4) 0.3357(2) 0.0619(7) Uani d . 1 . .
C C6 0.94233(19) 0.1189(3) 0.29492(19) 0.0548(6) Uani d . 1 . .
H H6 0.8779 0.1318 0.3069 0.066 Uiso calc R 1 . .
C C7 0.89393(17) 0.4506(3) 0.18913(17) 0.0484(6) Uani d . 1 . .
H H7 0.8301 0.4632 0.2022 0.058 Uiso calc R 1 . .
C C8 0.83993(18) 0.7650(3) 0.08721(17) 0.0488(6) Uani d . 1 . .
C C9 0.8652(2) 0.9050(4) 0.02246(19) 0.0591(7) Uani d . 1 . .
H H9 0.9269 0.8816 0.0070 0.071 Uiso calc R 1 . .
C C10 0.7981(2) 1.0788(4) -0.01873(19) 0.0673(7) Uani d . 1 . .
H H10 0.8141 1.1762 -0.0618 0.081 Uiso calc R 1 . .
C C11 0.7071(2) 1.1067(4) 0.0045(2) 0.0677(7) Uani d . 1 . .
H H11 0.6600 1.2231 -0.0223 0.081 Uiso calc R 1 . .
C C12 0.6870(2) 0.9583(4) 0.0684(2) 0.0660(7) Uani d . 1 . .
H H12 0.6247 0.9772 0.0835 0.079 Uiso calc R 1 . .
F F1 0.98419(14) -0.2003(2) 0.39318(14) 0.0938(6) Uani d . 1 . .
N N1 0.91366(15) 0.5906(3) 0.13106(15) 0.0514(5) Uani d . 1 . .
N N2 0.75169(16) 0.7888(3) 0.11012(15) 0.0582(6) Uani d . 1 . .
O O1 1.09729(14) 0.3937(3) 0.16264(16) 0.0721(6) Uani d . 1 . .
H H1 1.0476 0.4818 0.1364 0.108 Uiso calc R 1 . .

loop_
_atom_site_aniso_label
_atom_site_aniso_U_11
_atom_site_aniso_U_22
_atom_site_aniso_U_33
_atom_site_aniso_U_12
_atom_site_aniso_U_13
_atom_site_aniso_U_23
C1 0.0411(11) 0.0435(12) 0.0504(13) -0.0015(10) 0.0159(10) -0.0095(10)
C2 0.0488(13) 0.0527(13) 0.0569(14) -0.0022(11) 0.0206(11) -0.0129(12)
C3 0.0499(14) 0.0678(17) 0.0690(16) 0.0094(13) 0.0201(13) -0.0160(14)
C4 0.0655(17) 0.0503(15) 0.0676(17) 0.0120(13) 0.0116(13) -0.0067(13)
C5 0.0649(16) 0.0453(13) 0.0677(16) -0.0035(12) 0.0181(13) 0.0006(12)
C6 0.0502(13) 0.0500(14) 0.0638(15) -0.0036(11) 0.0221(11) -0.0062(12)
C7 0.0439(12) 0.0493(13) 0.0539(14) -0.0027(10) 0.0216(11) -0.0089(11)
C8 0.0513(13) 0.0479(13) 0.0462(13) -0.0020(11) 0.0181(11) -0.0058(11)
C9 0.0651(16) 0.0579(15) 0.0577(15) -0.0051(12) 0.0280(13) -0.0030(12)
C10 0.0829(19) 0.0613(16) 0.0551(15) -0.0051(15) 0.0248(14) 0.0088(13)
C11 0.0761(18) 0.0572(16) 0.0582(15) 0.0115(14) 0.0143(14) 0.0083(13)
C12 0.0631(16) 0.0661(16) 0.0678(16) 0.0146(13) 0.0249(13) 0.0088(14)
F1 0.1042(13) 0.0645(10) 0.1094(13) 0.0031(9) 0.0390(10) 0.0279(9)
N1 0.0525(11) 0.0486(11) 0.0553(12) -0.0021(9) 0.0237(9) -0.0043(10)
N2 0.0564(12) 0.0585(12) 0.0618(13) 0.0107(10) 0.0257(10) 0.0087(10)
O1 0.0616(11) 0.0784(13) 0.0899(14) 0.0050(9) 0.0444(10) 0.0052(11)

loop_
_atom_type_symbol
_atom_type_description
_atom_type_scat_dispersion_real
_atom_type_scat_dispersion_imag
_atom_type_scat_source
C C 0.0033 0.0016 'International Tables Vol C Tables 4.2.6.8 and 6.1.1.4'
H H 0.0000 0.0000 'International Tables Vol C Tables 4.2.6.8 and 6.1.1.4'
N N 0.0061 0.0033 'International Tables Vol C Tables 4.2.6.8 and 6.1.1.4'
F F 0.0171 0.0103 'International Tables Vol C Tables 4.2.6.8 and 6.1.1.4'
O O 0.0106 0.0060 'International Tables Vol C Tables 4.2.6.8 and 6.1.1.4'

loop_
_geom_angle_atom_site_label_1
_geom_angle_atom_site_label_2
_geom_angle_atom_site_label_3
_geom_angle_site_symmetry_1
_geom_angle_site_symmetry_3
_geom_angle
_geom_angle_publ_flag
C6 C1 C2 . . 118.4(2) ?
C6 C1 C7 . . 120.12(19) ?
C2 C1 C7 . . 121.5(2) ?
O1 C2 C3 . . 118.8(2) ?
O1 C2 C1 . . 121.4(2) ?
C3 C2 C1 . . 119.7(2) ?
C4 C3 C2 . . 121.0(2) ?
C4 C3 H3 . . 119.5 ?
C2 C3 H3 . . 119.5 ?
C3 C4 C5 . . 118.6(2) ?
C3 C4 H4 . . 120.7 ?
C5 C4 H4 . . 120.7 ?
C6 C5 F1 . . 118.9(2) ?
C6 C5 C4 . . 122.4(2) ?
F1 C5 C4 . . 118.8(2) ?
C5 C6 C1 . . 119.8(2) ?
C5 C6 H6 . . 120.1 ?
C1 C6 H6 . . 120.1 ?
N1 C7 C1 . . 121.6(2) ?
N1 C7 H7 . . 119.2 ?
C1 C7 H7 . . 119.2 ?
N2 C8 C9 . . 122.8(2) ?
N2 C8 N1 . . 119.8(2) ?
C9 C8 N1 . . 117.3(2) ?
C10 C9 C8 . . 119.1(2) ?
C10 C9 H9 . . 120.4 ?
C8 C9 H9 . . 120.4 ?
C11 C10 C9 . . 118.9(2) ?
C11 C10 H10 . . 120.6 ?
C9 C10 H10 . . 120.6 ?
C10 C11 C12 . . 118.4(2) ?
C10 C11 H11 . . 120.8 ?
C12 C11 H11 . . 120.8 ?
N2 C12 C11 . . 123.8(2) ?
N2 C12 H12 . . 118.1 ?
C11 C12 H12 . . 118.1 ?
C7 N1 C8 . . 120.91(19) ?
C8 N2 C12 . . 117.0(2) ?
C2 O1 H1 . . 109.5 ?

loop_
_geom_bond_atom_site_label_1
_geom_bond_atom_site_label_2
_geom_bond_site_symmetry_2
_geom_bond_distance
_geom_bond_publ_flag
C1 C6 . 1.399(3) ?
C1 C2 . 1.404(3) ?
C1 C7 . 1.444(3) ?
C2 O1 . 1.353(3) ?
C2 C3 . 1.392(3) ?
C3 C4 . 1.369(3) ?
C3 H3 . 0.9300 ?
C4 C5 . 1.375(3) ?
C4 H4 . 0.9300 ?
C5 C6 . 1.362(3) ?
C5 F1 . 1.363(3) ?
C6 H6 . 0.9300 ?
C7 N1 . 1.279(3) ?
C7 H7 . 0.9300 ?
C8 N2 . 1.328(3) ?
C8 C9 . 1.381(3) ?
C8 N1 . 1.422(3) ?
C9 C10 . 1.370(3) ?
C9 H9 . 0.9300 ?
C10 C11 . 1.368(4) ?
C10 H10 . 0.9300 ?
C11 C12 . 1.375(3) ?
C11 H11 . 0.9300 ?
C12 N2 . 1.335(3) ?
C12 H12 . 0.9300 ?
O1 H1 . 0.8200 ?

loop_
_geom_hbond_atom_site_label_D
_geom_hbond_atom_site_label_H
_geom_hbond_atom_site_label_A
_geom_hbond_site_symmetry_A
_geom_hbond_distance_DH
_geom_hbond_distance_HA
_geom_hbond_distance_DA
_geom_hbond_angle_DHA
O1 H1 N1 . 0.82 1.86 2.588(2) 147

loop_
_geom_torsion_atom_site_label_1
_geom_torsion_atom_site_label_2
_geom_torsion_atom_site_label_3
_geom_torsion_atom_site_label_4
_geom_torsion_site_symmetry_1
_geom_torsion_site_symmetry_2
_geom_torsion_site_symmetry_3
_geom_torsion_site_symmetry_4
_geom_torsion
_geom_torsion_publ_flag
C6 C1 C2 O1 . . . . -179.5(2) ?
C7 C1 C2 O1 . . . . 1.6(3) ?
C6 C1 C2 C3 . . . . 0.7(3) ?
C7 C1 C2 C3 . . . . -178.2(2) ?
O1 C2 C3 C4 . . . . 179.5(2) ?
C1 C2 C3 C4 . . . . -0.6(3) ?
C2 C3 C4 C5 . . . . 0.4(4) ?
C3 C4 C5 C6 . . . . -0.2(4) ?
C3 C4 C5 F1 . . . . 179.5(2) ?
F1 C5 C6 C1 . . . . -179.4(2) ?
C4 C5 C6 C1 . . . . 0.3(4) ?
C2 C1 C6 C5 . . . . -0.5(3) ?
C7 C1 C6 C5 . . . . 178.4(2) ?
C6 C1 C7 N1 . . . . -177.70(19) ?
C2 C1 C7 N1 . . . . 1.2(3) ?
N2 C8 C9 C10 . . . . 1.3(3) ?
N1 C8 C9 C10 . . . . -178.0(2) ?
C8 C9 C10 C11 . . . . -0.9(4) ?
C9 C10 C11 C12 . . . . 0.0(4) ?
C10 C11 C12 N2 . . . . 0.6(4) ?
C1 C7 N1 C8 . . . . -179.53(19) ?
N2 C8 N1 C7 . . . . 2.8(3) ?
C9 C8 N1 C7 . . . . -177.8(2) ?
C9 C8 N2 C12 . . . . -0.8(3) ?
N1 C8 N2 C12 . . . . 178.5(2) ?
C11 C12 N2 C8 . . . . -0.2(4) ?

loop_
_cod_related_entry_id
_cod_related_entry_database
_cod_related_entry_code
1 ChemSpider 24742358
